data_7008682
loop_
_publ_author_name
'Sylvestre, Isabelle'
'Wolowska, Joanna'
'Kilner, Colin A.'
'McInnes, Eric J. L.'
'Halcrow, Malcolm A.'

_publ_section_title
;
 Copper(II) complexes of thioether-substituted salcyen and salcyan
 derivatives and their silver(I) adducts.
;
_journal_issue 19
_journal_name_full 'Dalton transactions (Cambridge, England : 2003)'
_journal_page_first 3241
_journal_page_last 3249
_journal_paper_doi 10.1039/b505972k
_journal_year 2005
_chemical_formula_moiety 'C28 H36 Cu N2 O2, C H2 Cl2'
_chemical_formula_sum 'C29 H38 Cl2 Cu N2 O2'
_chemical_formula_weight 581.05
_chemical_name_systematic
;
[N,N'-bis(2-hydroxy-5-tert-butylbenzylidene)-trans-
1,2-dicyclohexylamino]copper(II) dichloromethane solvate
;
_space_group_IT_number 2
_symmetry_cell_setting triclinic
_symmetry_space_group_name_Hall '-P 1'
_symmetry_space_group_name_H-M 'P -1'
_atom_sites_solution_hydrogens geom
_atom_sites_solution_primary direct
_atom_sites_solution_secondary difmap
_audit_creation_method SHELXL-97
_cell_angle_alpha 99.3685(9)
_cell_angle_beta 95.7750(7)
_cell_angle_gamma 99.3788(10)
_cell_formula_units_Z 2
_cell_length_a 8.2379(2)
_cell_length_b 12.0392(2)
_cell_length_c 14.8235(3)
_cell_measurement_reflns_used 30377
_cell_measurement_temperature 150(2)
_cell_measurement_theta_max 27.50
_cell_measurement_theta_min 2.43
_cell_volume 1418.90(5)
_computing_cell_refinement 'DENZO-SMN (Otwinowski & Minor, 1997)'
_computing_data_collection 'COLLECT (Nonius, 1999)'
_computing_data_reduction 'DENZO-SMN (Otwinowski & Minor, 1997)'
_computing_molecular_graphics 'ORTEX (McArdle, 1995)'
_computing_publication_material 'local program'
_computing_structure_refinement 'SHELXL-97 (Sheldrick, 1997)'
_computing_structure_solution 'SHELXS-97 (Sheldrick, 1990)'
_diffrn_ambient_temperature 150(2)
_diffrn_detector_area_resol_mean 9.091
_diffrn_measured_fraction_theta_full 0.996
_diffrn_measured_fraction_theta_max 0.996
_diffrn_measurement_device_type 'Nonius KappaCCD area detector diffractometer'
_diffrn_measurement_method '\f and \w scans'
_diffrn_radiation_monochromator graphite
_diffrn_radiation_source 'fine-focus sealed tube'
_diffrn_radiation_type MoK\a
_diffrn_radiation_wavelength 0.71073
_diffrn_reflns_av_R_equivalents 0.1065
_diffrn_reflns_av_sigmaI/netI 0.0628
_diffrn_reflns_limit_h_max 10
_diffrn_reflns_limit_h_min -10
_diffrn_reflns_limit_k_max 15
_diffrn_reflns_limit_k_min -15
_diffrn_reflns_limit_l_max 19
_diffrn_reflns_limit_l_min -19
_diffrn_reflns_number 30377
_diffrn_reflns_theta_full 27.50
_diffrn_reflns_theta_max 27.50
_diffrn_reflns_theta_min 2.43
_exptl_absorpt_coefficient_mu 0.986
_exptl_absorpt_correction_T_max 0.908
_exptl_absorpt_correction_T_min 0.660
_exptl_absorpt_correction_type multi-scan
_exptl_absorpt_process_details
;
Using multiple and symmetry-related data measurements via the program SORTAV
See R.H. Blessing, Acta Cryst (1995), A51, 33-38
;
_exptl_crystal_colour 'Dark red'
_exptl_crystal_density_diffrn 1.360
_exptl_crystal_density_method 'not measured'
_exptl_crystal_description Needle
_exptl_crystal_F_000 610
_exptl_crystal_size_max 0.46
_exptl_crystal_size_mid 0.15
_exptl_crystal_size_min 0.10
_refine_diff_density_max 0.630
_refine_diff_density_min -0.761
_refine_diff_density_rms 0.089
_refine_ls_extinction_method none
_refine_ls_goodness_of_fit_ref 1.037
_refine_ls_hydrogen_treatment constr
_refine_ls_matrix_type full
_refine_ls_number_parameters 333
_refine_ls_number_reflns 6503
_refine_ls_number_restraints 0
_refine_ls_restrained_S_all 1.037
_refine_ls_R_factor_all 0.0579
_refine_ls_R_factor_gt 0.0422
_refine_ls_shift/su_max 0.000
_refine_ls_shift/su_mean 0.000
_refine_ls_structure_factor_coef Fsqd
_refine_ls_weighting_details 'calc w=1/[\s^2^(Fo^2^)+(0.0536P)^2^+0.4881P] where P=(Fo^2^+2Fc^2^)/3'
_refine_ls_weighting_scheme calc
_refine_ls_wR_factor_gt 0.1065
_refine_ls_wR_factor_ref 0.1152
_reflns_number_gt 5250
_reflns_number_total 6503
_reflns_threshold_expression >2sigma(I)
_cod_data_source_file b505972k.txt
_cod_data_source_block c:\datasets\leeds\islhddq\islhddq
_cod_depositor_comments
;
The following automatic conversions were performed:
'_symmetry_cell_setting' value 'Triclinic' changed to 'triclinic'
according to '/home/saulius/struct/CIF-dictionaries/cif_core.dic'
dictionary named 'cif_core.dic' version 2.4.1 from 2010-06-29.

Automatic conversion script
Id: cif_fix_enum 1527 2010-12-29 10:47:43Z saulius 
;
_cod_database_code 7008682

loop_
_symmetry_equiv_pos_as_xyz
'x, y, z'
'-x, -y, -z'

loop_
_atom_site_label
_atom_site_type_symbol
_atom_site_fract_x
_atom_site_fract_y
_atom_site_fract_z
_atom_site_U_iso_or_equiv
_atom_site_adp_type
_atom_site_occupancy
_atom_site_symmetry_multiplicity
_atom_site_calc_flag
_atom_site_refinement_flags
_atom_site_disorder_assembly
_atom_site_disorder_group
Cu1 Cu 0.26545(3) 0.48339(2) 0.097859(17) 0.02578(10) Uani 1 1 d . . .
C2 C 0.2559(3) 0.67048(17) 0.00384(15) 0.0273(4) Uani 1 1 d . . .
H2 H 0.3646 0.7151 0.0370 0.033 Uiso 1 1 calc R . .
C3 C 0.2135(3) 0.72340(18) -0.08016(16) 0.0326(5) Uani 1 1 d . . .
H3A H 0.1059 0.6818 -0.1147 0.039 Uiso 1 1 calc R . .
H3B H 0.2999 0.7177 -0.1217 0.039 Uiso 1 1 calc R . .
C4 C 0.2035(3) 0.84957(19) -0.04777(17) 0.0358(5) Uani 1 1 d . . .
H4A H 0.3143 0.8919 -0.0182 0.043 Uiso 1 1 calc R . .
H4B H 0.1711 0.8835 -0.1018 0.043 Uiso 1 1 calc R . .
C5 C 0.0789(3) 0.86257(19) 0.02015(16) 0.0331(5) Uani 1 1 d . . .
H5A H -0.0338 0.8276 -0.0115 0.040 Uiso 1 1 calc R . .
H5B H 0.0805 0.9450 0.0419 0.040 Uiso 1 1 calc R . .
C6 C 0.1165(3) 0.80603(18) 0.10307(15) 0.0296(5) Uani 1 1 d . . .
H6A H 0.2232 0.8467 0.1393 0.035 Uiso 1 1 calc R . .
H6B H 0.0282 0.8112 0.1434 0.035 Uiso 1 1 calc R . .
C7 C 0.1264(3) 0.68072(17) 0.07067(14) 0.0256(4) Uani 1 1 d . . .
H7 H 0.0157 0.6405 0.0371 0.031 Uiso 1 1 calc R . .
N8 N 0.2714(2) 0.54863(14) -0.01385(12) 0.0265(4) Uani 1 1 d . . .
C9 C 0.2931(3) 0.49647(18) -0.09363(15) 0.0285(4) Uani 1 1 d . . .
H9 H 0.2990 0.5396 -0.1419 0.034 Uiso 1 1 calc R . .
C10 C 0.3091(3) 0.37840(18) -0.11533(15) 0.0268(4) Uani 1 1 d . . .
C11 C 0.3141(2) 0.30617(18) -0.04868(15) 0.0259(4) Uani 1 1 d . . .
C12 C 0.3220(3) 0.19028(18) -0.08172(15) 0.0279(4) Uani 1 1 d . . .
H12 H 0.3263 0.1394 -0.0392 0.033 Uiso 1 1 calc R . .
C13 C 0.3236(3) 0.14940(18) -0.17362(15) 0.0287(5) Uani 1 1 d . . .
H13 H 0.3273 0.0707 -0.1926 0.034 Uiso 1 1 calc R . .
C14 C 0.3199(3) 0.21987(18) -0.24106(15) 0.0277(4) Uani 1 1 d . . .
C15 C 0.3146(3) 0.33258(19) -0.20971(15) 0.0293(5) Uani 1 1 d . . .
H15 H 0.3147 0.3827 -0.2530 0.035 Uiso 1 1 calc R . .
O16 O 0.31150(19) 0.34011(13) 0.04030(10) 0.0301(3) Uani 1 1 d . . .
C17 C 0.3180(3) 0.16862(19) -0.34304(15) 0.0320(5) Uani 1 1 d . . .
C18 C 0.3226(3) 0.2600(2) -0.40372(17) 0.0395(6) Uani 1 1 d . . .
H18A H 0.2290 0.2998 -0.3953 0.059 Uiso 1 1 calc R . .
H18B H 0.3148 0.2235 -0.4685 0.059 Uiso 1 1 calc R . .
H18C H 0.4270 0.3151 -0.3862 0.059 Uiso 1 1 calc R . .
C19 C 0.4702(3) 0.1103(2) -0.35432(18) 0.0409(6) Uani 1 1 d . . .
H19A H 0.5721 0.1675 -0.3348 0.061 Uiso 1 1 calc R . .
H19B H 0.4670 0.0754 -0.4191 0.061 Uiso 1 1 calc R . .
H19C H 0.4683 0.0509 -0.3162 0.061 Uiso 1 1 calc R . .
C20 C 0.1584(3) 0.0786(2) -0.37555(18) 0.0445(6) Uani 1 1 d . . .
H20A H 0.1558 0.0182 -0.3384 0.067 Uiso 1 1 calc R . .
H20B H 0.1563 0.0452 -0.4406 0.067 Uiso 1 1 calc R . .
H20C H 0.0614 0.1153 -0.3683 0.067 Uiso 1 1 calc R . .
N21 N 0.1733(2) 0.61714(15) 0.14392(12) 0.0270(4) Uani 1 1 d . . .
C22 C 0.1532(3) 0.65121(18) 0.22866(15) 0.0293(5) Uani 1 1 d . . .
H22 H 0.1034 0.7169 0.2417 0.035 Uiso 1 1 calc R . .
C23 C 0.2000(3) 0.59773(18) 0.30458(15) 0.0283(4) Uani 1 1 d . . .
C24 C 0.2679(3) 0.49611(18) 0.29368(15) 0.0301(5) Uani 1 1 d . . .
C25 C 0.3115(3) 0.4560(2) 0.37555(16) 0.0366(5) Uani 1 1 d . . .
H25 H 0.3551 0.3873 0.3714 0.044 Uiso 1 1 calc R . .
C26 C 0.2930(3) 0.51305(19) 0.46122(16) 0.0347(5) Uani 1 1 d . . .
H26 H 0.3259 0.4829 0.5142 0.042 Uiso 1 1 calc R . .
C27 C 0.2273(3) 0.61435(18) 0.47305(15) 0.0296(5) Uani 1 1 d . . .
C28 C 0.1814(3) 0.65297(18) 0.39354(15) 0.0297(5) Uani 1 1 d . . .
H28 H 0.1346 0.7205 0.3988 0.036 Uiso 1 1 calc R . .
O29 O 0.2914(2) 0.43798(13) 0.21409(11) 0.0361(4) Uani 1 1 d . . .
C30 C 0.2174(3) 0.68186(19) 0.56894(15) 0.0325(5) Uani 1 1 d . . .
C31 C 0.2120(4) 0.6049(2) 0.64218(18) 0.0493(7) Uani 1 1 d . . .
H31A H 0.1197 0.5400 0.6228 0.074 Uiso 1 1 calc R . .
H31B H 0.1963 0.6492 0.7012 0.074 Uiso 1 1 calc R . .
H31C H 0.3166 0.5764 0.6492 0.074 Uiso 1 1 calc R . .
C32 C 0.0622(3) 0.7368(2) 0.56872(18) 0.0444(6) Uani 1 1 d . . .
H32A H -0.0369 0.6772 0.5485 0.067 Uiso 1 1 calc R . .
H32B H 0.0676 0.7915 0.5264 0.067 Uiso 1 1 calc R . .
H32C H 0.0565 0.7769 0.6311 0.067 Uiso 1 1 calc R . .
C33 C 0.3703(3) 0.7778(2) 0.59552(17) 0.0416(6) Uani 1 1 d . . .
H33A H 0.3680 0.8198 0.6577 0.062 Uiso 1 1 calc R . .
H33B H 0.3695 0.8303 0.5515 0.062 Uiso 1 1 calc R . .
H33C H 0.4712 0.7445 0.5944 0.062 Uiso 1 1 calc R . .
C34 C 0.3053(4) 0.1780(2) 0.1934(2) 0.0541(7) Uani 1 1 d . . .
H34A H 0.3729 0.2463 0.2349 0.065 Uiso 1 1 calc R . .
H34B H 0.2468 0.2043 0.1414 0.065 Uiso 1 1 calc R . .
Cl35 Cl 0.16105(15) 0.11035(10) 0.25312(10) 0.1076(4) Uani 1 1 d . . .
Cl36 Cl 0.43623(8) 0.08647(5) 0.15072(4) 0.04239(16) Uani 1 1 d . . .

loop_
_atom_site_aniso_label
_atom_site_aniso_U_11
_atom_site_aniso_U_22
_atom_site_aniso_U_33
_atom_site_aniso_U_23
_atom_site_aniso_U_13
_atom_site_aniso_U_12
Cu1 0.03226(16) 0.02359(15) 0.02179(15) 0.00182(10) 0.00321(10) 0.00850(11)
C2 0.0306(11) 0.0238(10) 0.0271(11) 0.0024(8) 0.0047(8) 0.0055(8)
C3 0.0448(13) 0.0264(11) 0.0287(12) 0.0054(9) 0.0097(10) 0.0090(10)
C4 0.0494(14) 0.0265(11) 0.0351(13) 0.0104(10) 0.0091(11) 0.0106(10)
C5 0.0398(12) 0.0294(11) 0.0343(12) 0.0090(10) 0.0057(10) 0.0144(10)
C6 0.0337(11) 0.0291(11) 0.0281(11) 0.0047(9) 0.0048(9) 0.0120(9)
C7 0.0269(10) 0.0259(10) 0.0240(10) 0.0033(8) 0.0014(8) 0.0071(8)
N8 0.0296(9) 0.0221(8) 0.0273(9) 0.0013(7) 0.0042(7) 0.0057(7)
C9 0.0335(11) 0.0257(10) 0.0275(11) 0.0055(9) 0.0071(9) 0.0065(9)
C10 0.0284(10) 0.0244(10) 0.0271(11) 0.0015(9) 0.0048(8) 0.0059(8)
C11 0.0256(10) 0.0258(10) 0.0260(11) 0.0022(9) 0.0027(8) 0.0069(8)
C12 0.0321(11) 0.0258(10) 0.0273(11) 0.0052(9) 0.0047(9) 0.0086(9)
C13 0.0293(11) 0.0243(10) 0.0325(12) 0.0008(9) 0.0057(9) 0.0083(8)
C14 0.0283(10) 0.0274(10) 0.0269(11) 0.0015(9) 0.0063(8) 0.0050(8)
C15 0.0347(11) 0.0271(11) 0.0263(11) 0.0033(9) 0.0071(9) 0.0060(9)
O16 0.0404(8) 0.0285(8) 0.0229(8) 0.0036(6) 0.0046(6) 0.0116(7)
C17 0.0416(12) 0.0274(11) 0.0254(11) -0.0008(9) 0.0075(9) 0.0053(9)
C18 0.0549(15) 0.0379(13) 0.0267(12) 0.0030(10) 0.0100(10) 0.0112(11)
C19 0.0546(15) 0.0351(12) 0.0358(13) 0.0016(10) 0.0174(11) 0.0145(11)
C20 0.0512(15) 0.0409(14) 0.0336(13) -0.0030(11) 0.0012(11) -0.0019(12)
N21 0.0325(9) 0.0265(9) 0.0234(9) 0.0051(7) 0.0027(7) 0.0095(7)
C22 0.0327(11) 0.0266(10) 0.0292(12) 0.0029(9) 0.0033(9) 0.0102(9)
C23 0.0343(11) 0.0263(10) 0.0238(11) 0.0016(9) 0.0039(9) 0.0072(9)
C24 0.0399(12) 0.0259(11) 0.0251(11) 0.0030(9) 0.0047(9) 0.0089(9)
C25 0.0549(14) 0.0290(11) 0.0294(12) 0.0061(10) 0.0052(10) 0.0172(11)
C26 0.0511(14) 0.0307(11) 0.0236(11) 0.0051(9) 0.0035(10) 0.0115(10)
C27 0.0370(12) 0.0266(10) 0.0242(11) 0.0021(9) 0.0056(9) 0.0047(9)
C28 0.0377(12) 0.0248(10) 0.0267(11) 0.0011(9) 0.0064(9) 0.0086(9)
O29 0.0579(10) 0.0301(8) 0.0238(8) 0.0018(7) 0.0059(7) 0.0205(8)
C30 0.0434(13) 0.0302(11) 0.0234(11) 0.0018(9) 0.0074(9) 0.0068(10)
C31 0.080(2) 0.0423(14) 0.0278(13) 0.0060(11) 0.0173(13) 0.0128(14)
C32 0.0476(14) 0.0542(16) 0.0317(13) -0.0025(12) 0.0116(11) 0.0171(12)
C33 0.0517(15) 0.0381(13) 0.0301(12) -0.0030(10) 0.0007(11) 0.0059(11)
C34 0.084(2) 0.0472(15) 0.0395(15) 0.0054(13) 0.0114(14) 0.0372(15)
Cl35 0.1056(8) 0.0985(8) 0.1299(10) 0.0042(7) 0.0830(8) 0.0271(6)
Cl36 0.0467(3) 0.0423(3) 0.0396(3) 0.0054(3) 0.0101(3) 0.0115(3)

loop_
_atom_type_symbol
_atom_type_description
_atom_type_scat_dispersion_real
_atom_type_scat_dispersion_imag
_atom_type_scat_source
C C 0.0033 0.0016 'International Tables Vol C Tables 4.2.6.8 and 6.1.1.4'
H H 0.0000 0.0000 'International Tables Vol C Tables 4.2.6.8 and 6.1.1.4'
N N 0.0061 0.0033 'International Tables Vol C Tables 4.2.6.8 and 6.1.1.4'
O O 0.0106 0.0060 'International Tables Vol C Tables 4.2.6.8 and 6.1.1.4'
Cu Cu 0.3201 1.2651 'International Tables Vol C Tables 4.2.6.8 and 6.1.1.4'
Cl Cl 0.1484 0.1585 'International Tables Vol C Tables 4.2.6.8 and 6.1.1.4'

loop_
_geom_angle_atom_site_label_1
_geom_angle_atom_site_label_2
_geom_angle_atom_site_label_3
_geom_angle
_geom_angle_site_symmetry_1
_geom_angle_site_symmetry_3
_geom_angle_publ_flag
O29 Cu1 O16 89.86(6) . . ?
O29 Cu1 N21 94.12(7) . . ?
O16 Cu1 N21 168.39(7) . . ?
O29 Cu1 N8 170.62(7) . . ?
O16 Cu1 N8 93.81(7) . . ?
N21 Cu1 N8 83.96(7) . . ?
N8 C2 C3 116.76(17) . . ?
N8 C2 C7 106.24(16) . . ?
C3 C2 C7 111.10(17) . . ?
C2 C3 C4 108.92(18) . . ?
C5 C4 C3 111.64(19) . . ?
C4 C5 C6 111.98(18) . . ?
C7 C6 C5 110.09(18) . . ?
N21 C7 C6 115.87(17) . . ?
N21 C7 C2 105.52(16) . . ?
C6 C7 C2 110.51(17) . . ?
C9 N8 C2 122.42(18) . . ?
C9 N8 Cu1 125.96(15) . . ?
C2 N8 Cu1 111.56(13) . . ?
N8 C9 C10 125.2(2) . . ?
C11 C10 C15 119.55(19) . . ?
C11 C10 C9 123.41(19) . . ?
C15 C10 C9 117.00(19) . . ?
O16 C11 C12 118.96(19) . . ?
O16 C11 C10 124.42(19) . . ?
C12 C11 C10 116.62(19) . . ?
C13 C12 C11 121.8(2) . . ?
C12 C13 C14 122.6(2) . . ?
C15 C14 C13 116.2(2) . . ?
C15 C14 C17 123.7(2) . . ?
C13 C14 C17 120.14(19) . . ?
C14 C15 C10 123.3(2) . . ?
C11 O16 Cu1 126.39(13) . . ?
C18 C17 C14 111.83(18) . . ?
C18 C17 C20 108.7(2) . . ?
C14 C17 C20 108.91(19) . . ?
C18 C17 C19 108.62(19) . . ?
C14 C17 C19 109.53(19) . . ?
C20 C17 C19 109.2(2) . . ?
C22 N21 C7 121.23(18) . . ?
C22 N21 Cu1 125.82(15) . . ?
C7 N21 Cu1 112.95(13) . . ?
N21 C22 C23 125.2(2) . . ?
C28 C23 C24 119.96(19) . . ?
C28 C23 C22 117.04(19) . . ?
C24 C23 C22 123.0(2) . . ?
O29 C24 C25 119.00(19) . . ?
O29 C24 C23 125.01(19) . . ?
C25 C24 C23 116.0(2) . . ?
C26 C25 C24 122.3(2) . . ?
C25 C26 C27 122.3(2) . . ?
C28 C27 C26 115.9(2) . . ?
C28 C27 C30 121.94(19) . . ?
C26 C27 C30 122.07(19) . . ?
C27 C28 C23 123.6(2) . . ?
C24 O29 Cu1 126.44(14) . . ?
C32 C30 C33 108.2(2) . . ?
C32 C30 C27 111.06(19) . . ?
C33 C30 C27 108.53(19) . . ?
C32 C30 C31 107.9(2) . . ?
C33 C30 C31 109.3(2) . . ?
C27 C30 C31 111.72(19) . . ?
Cl35 C34 Cl36 111.47(16) . . ?

loop_
_geom_bond_atom_site_label_1
_geom_bond_atom_site_label_2
_geom_bond_distance
_geom_bond_site_symmetry_2
_geom_bond_publ_flag
Cu1 O29 1.8931(15) . ?
Cu1 O16 1.9096(15) . ?
Cu1 N21 1.9444(18) . ?
Cu1 N8 1.9464(18) . ?
C2 N8 1.476(3) . ?
C2 C3 1.524(3) . ?
C2 C7 1.533(3) . ?
C3 C4 1.535(3) . ?
C4 C5 1.517(3) . ?
C5 C6 1.528(3) . ?
C6 C7 1.525(3) . ?
C7 N21 1.482(3) . ?
N8 C9 1.289(3) . ?
C9 C10 1.436(3) . ?
C10 C11 1.420(3) . ?
C10 C15 1.426(3) . ?
C11 O16 1.319(3) . ?
C11 C12 1.416(3) . ?
C12 C13 1.373(3) . ?
C13 C14 1.414(3) . ?
C14 C15 1.370(3) . ?
C14 C17 1.535(3) . ?
C17 C18 1.528(3) . ?
C17 C20 1.541(3) . ?
C17 C19 1.544(3) . ?
N21 C22 1.292(3) . ?
C22 C23 1.435(3) . ?
C23 C28 1.412(3) . ?
C23 C24 1.418(3) . ?
C24 O29 1.320(3) . ?
C24 C25 1.412(3) . ?
C25 C26 1.377(3) . ?
C26 C27 1.406(3) . ?
C27 C28 1.376(3) . ?
C27 C30 1.535(3) . ?
C30 C32 1.533(3) . ?
C30 C33 1.534(3) . ?
C30 C31 1.537(3) . ?
C34 Cl35 1.729(3) . ?
C34 Cl36 1.754(3) . ?

loop_
_geom_hbond_atom_site_label_D
_geom_hbond_atom_site_label_H
_geom_hbond_atom_site_label_A
_geom_hbond_distance_DH
_geom_hbond_distance_HA
_geom_hbond_distance_DA
_geom_hbond_angle_DHA
_geom_hbond_site_symmetry_A
C34 H34B O16 0.99 2.42 3.224(3) 137.4 .
C34 H34A O29 0.99 2.56 3.116(3) 115.3 .
